data_4301264
loop_
_publ_author_name
'Lijun Han'
'Suojiang Zhang'
'Yibo Wang'
'Xingjuan Yan'
'Xingmei Lu'

_publ_section_title
;
A Strategy for Synthesis of Ionic Metal-Organic Frameworks
;
_journal_name_full 'Inorganic Chemistry'
_journal_page_first 786
_journal_page_last 788
_journal_paper_doi 10.1021/ic800632r
_journal_volume 48
_journal_year 2009
_chemical_formula_moiety 'C7 H17 Br Cl N2 O7 Pr'
_chemical_formula_sum 'C7 H17 Br Cl N2 O7 Pr'
_chemical_formula_weight 497.50
_chemical_name_systematic
; 
 ? 
;
_space_group_IT_number 12
_symmetry_cell_setting monoclinic
_symmetry_space_group_name_Hall '-C 2y'
_symmetry_space_group_name_H-M 'C 1 2/m 1'
_atom_sites_solution_hydrogens geom
_atom_sites_solution_primary direct
_atom_sites_solution_secondary difmap
_audit_creation_method SHELXL-97
_cell_angle_alpha 90.00
_cell_angle_beta 96.09(3)
_cell_angle_gamma 90.00
_cell_formula_units_Z 4
_cell_length_a 8.7533(18)
_cell_length_b 17.854(4)
_cell_length_c 8.6180(17)
_cell_measurement_reflns_used 774
_cell_measurement_temperature 113(2)
_cell_measurement_theta_max 27.9
_cell_measurement_theta_min 2.3
_cell_volume 1339.2(5)
_computing_cell_refinement CrystalClear
_computing_data_collection CrystalClear
_computing_data_reduction CrystalClear
_computing_publication_material 'CrystalStructure 3.7.0'
_computing_structure_refinement 'SHELXL-97 (Sheldrick, 1997)'
_computing_structure_solution 'SHELXS-97 (Sheldrick, 1990)'
_diffrn_ambient_temperature 113(2)
_diffrn_detector_area_resol_mean 7.31
_diffrn_measured_fraction_theta_full 0.496
_diffrn_measured_fraction_theta_max 0.496
_diffrn_measurement_device_type 'Rigaku Saturn'
_diffrn_measurement_method \w
_diffrn_radiation_monochromator confocal
_diffrn_radiation_source 'rotating anode'
_diffrn_radiation_type MoK\a
_diffrn_radiation_wavelength 0.71073
_diffrn_reflns_av_R_equivalents 0.0390
_diffrn_reflns_av_sigmaI/netI 0.0308
_diffrn_reflns_limit_h_max 11
_diffrn_reflns_limit_h_min -11
_diffrn_reflns_limit_k_max 22
_diffrn_reflns_limit_k_min -23
_diffrn_reflns_limit_l_max 11
_diffrn_reflns_limit_l_min -11
_diffrn_reflns_number 3097
_diffrn_reflns_theta_full 27.87
_diffrn_reflns_theta_max 27.87
_diffrn_reflns_theta_min 2.28
_diffrn_standards_decay_% 0
_diffrn_standards_interval_count 0
_diffrn_standards_interval_time 0
_diffrn_standards_number 0
_exptl_absorpt_coefficient_mu 6.850
_exptl_absorpt_correction_T_max 0.4070
_exptl_absorpt_correction_T_min 0.2178
_exptl_absorpt_correction_type numerical
_exptl_absorpt_process_details 'numabs (Riaku, 2005)'
_exptl_crystal_colour colorless
_exptl_crystal_density_diffrn 2.467
_exptl_crystal_density_method 'not measured'
_exptl_crystal_description prism
_exptl_crystal_F_000 960
_exptl_crystal_size_max 0.32
_exptl_crystal_size_mid 0.20
_exptl_crystal_size_min 0.16
_refine_diff_density_max 0.506
_refine_diff_density_min -0.478
_refine_diff_density_rms 0.107
_refine_ls_extinction_coef 0.0056(5)
_refine_ls_extinction_expression Fc^*^=kFc[1+0.001xFc^2^\l^3^/sin(2\q)]^-1/4^
_refine_ls_extinction_method SHELXL
_refine_ls_goodness_of_fit_ref 1.093
_refine_ls_hydrogen_treatment constr
_refine_ls_matrix_type full
_refine_ls_number_parameters 96
_refine_ls_number_reflns 817
_refine_ls_number_restraints 6
_refine_ls_restrained_S_all 1.104
_refine_ls_R_factor_all 0.0254
_refine_ls_R_factor_gt 0.0243
_refine_ls_shift/su_max 0.001
_refine_ls_shift/su_mean 0.000
_refine_ls_structure_factor_coef Fsqd
_refine_ls_weighting_details 'calc w=1/[\s^2^(Fo^2^)+(0.0423P)^2^+2.5539P] where P=(Fo^2^+2Fc^2^)/3'
_refine_ls_weighting_scheme calc
_refine_ls_wR_factor_gt 0.0662
_refine_ls_wR_factor_ref 0.0667
_reflns_number_gt 782
_reflns_number_total 817
_reflns_threshold_expression >2sigma(I)
_cod_data_source_file ic800632r_si_001_2.cif
_cod_data_source_block shelxl1
_cod_original_cell_volume 1339.3(5)
_cod_database_code 4301264

loop_
_symmetry_equiv_pos_as_xyz
'x, y, z'
'-x, y, -z'
'x+1/2, y+1/2, z'
'-x+1/2, y+1/2, -z'
'-x, -y, -z'
'x, -y, z'
'-x+1/2, -y+1/2, -z'
'x+1/2, -y+1/2, z'

loop_
_atom_site_label
_atom_site_type_symbol
_atom_site_fract_x
_atom_site_fract_y
_atom_site_fract_z
_atom_site_U_iso_or_equiv
_atom_site_adp_type
_atom_site_occupancy
_atom_site_symmetry_multiplicity
_atom_site_calc_flag
_atom_site_refinement_flags
_atom_site_disorder_assembly
_atom_site_disorder_group
Pr1 Pr 0.67152(3) 0.0000 0.22535(4) 0.00853(19) Uani 1 2 d S . .
Cl1 Cl 0.98910(17) 0.0000 0.26826(19) 0.0132(3) Uani 1 2 d S A .
C1 C 0.6681(5) 0.0998(3) -0.1372(5) 0.0107(9) Uani 1 1 d . . .
C2 C 0.7794(5) 0.1527(3) -0.2064(5) 0.0120(9) Uani 1 1 d . A .
H2A H 0.8256 0.1267 -0.2915 0.014 Uiso 1 1 calc R . .
H2B H 0.7219 0.1966 -0.2522 0.014 Uiso 1 1 calc R . .
C3 C 1.0000 0.1355(4) 0.0000 0.0115(12) Uani 1 2 d S . .
H3 H 1.0000 0.0823 0.0000 0.014 Uiso 1 2 calc SR . .
C4 C 0.9280(7) 0.2524(4) -0.0683(8) 0.0273(14) Uani 1 1 d U . .
H4 H 0.8756 0.2936 -0.1194 0.033 Uiso 1 1 calc R . .
N1 N 0.9032(4) 0.1790(2) -0.0896(5) 0.0118(8) Uani 1 1 d . . .
O1 O 0.6895(4) 0.0808(2) 0.0018(4) 0.0148(7) Uani 1 1 d . A .
O2 O 0.4421(4) 0.0789(2) 0.2352(4) 0.0181(7) Uani 1 1 d . . .
H2C H 0.4521 0.1248 0.2601 0.027 Uiso 1 1 d R . .
H2D H 0.3531 0.0602 0.2136 0.027 Uiso 1 1 d R . .
O4 O 0.7317(4) -0.1324(2) 0.3363(5) 0.0234(8) Uani 1 1 d . A .
H4A H 0.6696 -0.1559 0.3863 0.035 Uiso 1 1 d R . .
H4B H 0.8109 -0.1520 0.3782 0.035 Uiso 1 1 d R . .
Br1 Br 0.0000 0.24548(4) 0.5000 0.0205(2) Uani 1 2 d S . .
O3 O 0.7051(12) 0.0000 0.5106(12) 0.0178(16) Uani 0.540(12) 2 d SP A 1
H3A H 0.7949 0.0000 0.5590 0.027 Uiso 0.540(12) 2 d SPR A 1
H3B H 0.6270 0.0000 0.5614 0.027 Uiso 0.540(12) 2 d SPR A 1
O3' O 0.6296(15) 0.0000 0.5032(14) 0.0178(16) Uani 0.460(12) 2 d SP A 2
H3'A H 0.7058 0.0000 0.5730 0.027 Uiso 0.460(12) 2 d SPR A 2
H3'B H 0.5386 0.0000 0.5292 0.027 Uiso 0.460(12) 2 d SPR A 2

loop_
_atom_site_aniso_label
_atom_site_aniso_U_11
_atom_site_aniso_U_22
_atom_site_aniso_U_33
_atom_site_aniso_U_23
_atom_site_aniso_U_13
_atom_site_aniso_U_12
Pr1 0.0075(3) 0.0107(2) 0.0071(2) 0.000 -0.00080(13) 0.000
Cl1 0.0076(7) 0.0163(7) 0.0153(8) 0.000 -0.0006(5) 0.000
C1 0.0098(19) 0.011(2) 0.011(2) 0.0001(17) 0.0016(16) 0.0025(16)
C2 0.009(2) 0.015(2) 0.011(2) 0.0013(16) -0.0033(15) -0.0036(16)
C3 0.010(3) 0.012(3) 0.011(3) 0.000 -0.001(2) 0.000
C4 0.018(3) 0.034(3) 0.026(3) 0.001(2) -0.018(2) -0.003(2)
N1 0.0082(17) 0.0139(19) 0.0127(19) 0.0009(15) -0.0015(15) -0.0006(14)
O1 0.0168(16) 0.0152(16) 0.0125(16) 0.0030(13) 0.0014(13) -0.0007(13)
O2 0.0133(16) 0.0192(17) 0.0206(18) -0.0017(15) -0.0038(14) 0.0064(13)
O4 0.0148(16) 0.0220(18) 0.032(2) 0.0113(16) -0.0046(15) 0.0001(14)
Br1 0.0208(4) 0.0173(4) 0.0243(5) 0.000 0.0061(4) 0.000
O3 0.009(4) 0.034(4) 0.012(3) 0.000 0.007(4) 0.000
O3' 0.009(4) 0.034(4) 0.012(3) 0.000 0.007(4) 0.000

loop_
_atom_type_symbol
_atom_type_description
_atom_type_scat_dispersion_real
_atom_type_scat_dispersion_imag
_atom_type_scat_source
C C 0.0033 0.0016 'International Tables Vol C Tables 4.2.6.8 and 6.1.1.4'
H H 0.0000 0.0000 'International Tables Vol C Tables 4.2.6.8 and 6.1.1.4'
N N 0.0061 0.0033 'International Tables Vol C Tables 4.2.6.8 and 6.1.1.4'
O O 0.0106 0.0060 'International Tables Vol C Tables 4.2.6.8 and 6.1.1.4'
Cl Cl 0.1484 0.1585 'International Tables Vol C Tables 4.2.6.8 and 6.1.1.4'
Br Br -0.2901 2.4595 'International Tables Vol C Tables 4.2.6.8 and 6.1.1.4'
Pr Pr -0.2180 2.8214 'International Tables Vol C Tables 4.2.6.8 and 6.1.1.4'

loop_
_geom_angle_atom_site_label_1
_geom_angle_atom_site_label_2
_geom_angle_atom_site_label_3
_geom_angle
_geom_angle_site_symmetry_1
_geom_angle_site_symmetry_3
_geom_angle_publ_flag
O1 Pr1 O1 72.97(17) 6 . ?
O1 Pr1 O3 141.99(10) 6 . ?
O1 Pr1 O3 141.99(10) . . ?
O1 Pr1 O2 79.00(12) 6 6 ?
O1 Pr1 O2 119.32(11) . 6 ?
O3 Pr1 O2 88.7(2) . 6 ?
O1 Pr1 O2 119.32(11) 6 . ?
O1 Pr1 O2 79.00(12) . . ?
O3 Pr1 O2 88.7(2) . . ?
O2 Pr1 O2 69.81(18) 6 . ?
O1 Pr1 O3' 143.33(9) 6 . ?
O1 Pr1 O3' 143.33(9) . . ?
O3 Pr1 O3' 15.4(3) . . ?
O2 Pr1 O3' 76.1(3) 6 . ?
O2 Pr1 O3' 76.1(3) . . ?
O1 Pr1 O4 144.13(13) 6 6 ?
O1 Pr1 O4 73.87(12) . 6 ?
O3 Pr1 O4 68.26(10) . 6 ?
O2 Pr1 O4 130.23(12) 6 6 ?
O2 Pr1 O4 66.34(12) . 6 ?
O3' Pr1 O4 71.66(12) . 6 ?
O1 Pr1 O4 73.87(12) 6 . ?
O1 Pr1 O4 144.13(13) . . ?
O3 Pr1 O4 68.26(10) . . ?
O2 Pr1 O4 66.34(11) 6 . ?
O2 Pr1 O4 130.23(12) . . ?
O3' Pr1 O4 71.66(12) . . ?
O4 Pr1 O4 132.44(17) 6 . ?
O1 Pr1 Cl1 87.54(8) 6 . ?
O1 Pr1 Cl1 87.54(8) . . ?
O3 Pr1 Cl1 81.6(2) . . ?
O2 Pr1 Cl1 143.86(9) 6 . ?
O2 Pr1 Cl1 143.86(9) . . ?
O3' Pr1 Cl1 97.0(3) . . ?
O4 Pr1 Cl1 77.75(8) 6 . ?
O4 Pr1 Cl1 77.75(8) . . ?
O1 C1 O2 126.0(4) . 2_655 ?
O1 C1 C2 120.7(4) . . ?
O2 C1 C2 113.2(4) 2_655 . ?
N1 C2 C1 112.6(4) . . ?
N1 C2 H2A 109.1 . . ?
C1 C2 H2A 109.1 . . ?
N1 C2 H2B 109.1 . . ?
C1 C2 H2B 109.1 . . ?
H2A C2 H2B 107.8 . . ?
N1 C3 N1 108.8(6) 2_755 . ?
N1 C3 H3 125.6 2_755 . ?
N1 C3 H3 125.6 . . ?
N1 C4 C4 101.6(3) . 2_755 ?
N1 C4 H4 129.2 . . ?
C4 C4 H4 129.2 2_755 . ?
C3 N1 C4 114.0(5) . . ?
C3 N1 C2 125.9(4) . . ?
C4 N1 C2 120.1(4) . . ?
C1 O1 Pr1 156.1(3) . . ?
C1 O2 Pr1 135.3(3) 2_655 . ?
C1 O2 H2C 86.3 2_655 . ?
Pr1 O2 H2C 119.9 . . ?
C1 O2 H2D 49.8 2_655 . ?
Pr1 O2 H2D 120.1 . . ?
H2C O2 H2D 120.0 . . ?
Pr1 O4 H4A 121.9 . . ?
Pr1 O4 H4B 132.8 . . ?
H4A O4 H4B 97.1 . . ?
Pr1 O3 H3A 120.0 . . ?
Pr1 O3 H3B 120.0 . . ?
H3A O3 H3B 120.0 . . ?
Pr1 O3 H3'A 173.8 . . ?
H3A O3 H3'A 66.2 . . ?
H3B O3 H3'A 53.8 . . ?
Pr1 O3 H3'B 95.4 . . ?
H3A O3 H3'B 144.6 . . ?
H3B O3 H3'B 24.6 . . ?
H3'A O3 H3'B 78.4 . . ?
Pr1 O3' H3A 94.3 . . ?
Pr1 O3' H3B 174.0 . . ?
H3A O3' H3B 79.7 . . ?
Pr1 O3' H3'A 120.1 . . ?
H3A O3' H3'A 25.9 . . ?
H3B O3' H3'A 53.9 . . ?
Pr1 O3' H3'B 119.9 . . ?
H3A O3' H3'B 145.9 . . ?
H3B O3' H3'B 66.1 . . ?
H3'A O3' H3'B 120.0 . . ?

loop_
_geom_bond_atom_site_label_1
_geom_bond_atom_site_label_2
_geom_bond_distance
_geom_bond_site_symmetry_2
_geom_bond_publ_flag
Pr1 O1 2.425(3) 6 ?
Pr1 O1 2.425(3) . ?
Pr1 O3 2.445(10) . ?
Pr1 O2 2.461(3) 6 ?
Pr1 O2 2.461(3) . ?
Pr1 O3' 2.461(12) . ?
Pr1 O4 2.584(4) 6 ?
Pr1 O4 2.584(4) . ?
Pr1 Cl1 2.7652(17) . ?
C1 O1 1.240(5) . ?
C1 O2 1.270(5) 2_655 ?
C1 C2 1.524(6) . ?
C2 N1 1.475(5) . ?
C2 H2A 0.9900 . ?
C2 H2B 0.9900 . ?
C3 N1 1.333(5) 2_755 ?
C3 N1 1.333(5) . ?
C3 H3 0.9500 . ?
C4 N1 1.338(7) . ?
C4 C4 1.631(13) 2_755 ?
C4 H4 0.9500 . ?
O2 C1 1.270(5) 2_655 ?
O2 H2C 0.8499 . ?
O2 H2D 0.8501 . ?
O4 H4A 0.8404 . ?
O4 H4B 0.8243 . ?
O3 H3A 0.8500 . ?
O3 H3B 0.8500 . ?
O3 H3'A 0.5373 . ?
O3 H3'B 1.4832 . ?
O3' H3A 1.4761 . ?
O3' H3B 0.5045 . ?
O3' H3'A 0.8500 . ?
O3' H3'B 0.8500 . ?

loop_
_geom_torsion_atom_site_label_1
_geom_torsion_atom_site_label_2
_geom_torsion_atom_site_label_3
_geom_torsion_atom_site_label_4
_geom_torsion
_geom_torsion_site_symmetry_1
_geom_torsion_site_symmetry_2
_geom_torsion_site_symmetry_3
_geom_torsion_site_symmetry_4
_geom_torsion_publ_flag
O1 C1 C2 N1 -2.7(6) . . . . ?
O2 C1 C2 N1 177.6(4) 2_655 . . . ?
N1 C3 N1 C4 0.5(4) 2_755 . . . ?
N1 C3 N1 C2 179.3(5) 2_755 . . . ?
C4 C4 N1 C3 -1.1(8) 2_755 . . . ?
C4 C4 N1 C2 -180.0(5) 2_755 . . . ?
C1 C2 N1 C3 55.9(6) . . . . ?
C1 C2 N1 C4 -125.4(5) . . . . ?
O2 C1 O1 Pr1 26.3(11) 2_655 . . . ?
C2 C1 O1 Pr1 -153.4(6) . . . . ?
O1 Pr1 O1 C1 34.0(8) 6 . . . ?
O3 Pr1 O1 C1 -164.9(8) . . . . ?
O2 Pr1 O1 C1 -32.4(8) 6 . . . ?
O2 Pr1 O1 C1 -91.6(8) . . . . ?
O3' Pr1 O1 C1 -139.4(9) . . . . ?
O4 Pr1 O1 C1 -159.9(8) 6 . . . ?
O4 Pr1 O1 C1 57.1(8) . . . . ?
Cl1 Pr1 O1 C1 122.2(8) . . . . ?
O1 Pr1 O2 C1 -14.8(5) 6 . . 2_655 ?
O1 Pr1 O2 C1 48.4(4) . . . 2_655 ?
O3 Pr1 O2 C1 -167.8(5) . . . 2_655 ?
O2 Pr1 O2 C1 -78.7(5) 6 . . 2_655 ?
O3' Pr1 O2 C1 -158.8(5) . . . 2_655 ?
O4 Pr1 O2 C1 125.4(5) 6 . . 2_655 ?
O4 Pr1 O2 C1 -108.1(5) . . . 2_655 ?
Cl1 Pr1 O2 C1 118.5(4) . . . 2_655 ?
